data_8106541
loop_
_publ_author_name
'Zhang, Qian'
'Chen, Lei'
'Yu, Qiong-Yan'

_publ_section_title
;
 Crystal structure of
 tetraaqua-bis(1,3-benzimidazol-3-ium-1,3-diacetato-\kO)copper(II)
 hemihydrate, C22H27CuN4O12.50
;
_journal_issue 3
_journal_name_full 'Zeitschrift f\"ur Kristallographie - New Crystal Structures'
_journal_page_first 375
_journal_page_last 377
_journal_paper_doi 10.1515/ncrs-2016-0273
_journal_volume 232
_journal_year 2017
_chemical_formula_moiety 'C22 H22 Cu N4 O12, 0.5(H2 O)'
_chemical_formula_sum 'C22 H27 Cu N4 O12.5'
_chemical_formula_weight 611.02
_space_group_IT_number 2
_space_group_name_Hall '-P 1'
_space_group_name_H-M_alt 'P -1'
_symmetry_cell_setting triclinic
_symmetry_space_group_name_Hall '-P 1'
_symmetry_space_group_name_H-M 'P -1'
_atom_sites_solution_hydrogens geom
_atom_sites_solution_primary direct
_atom_sites_solution_secondary difmap
_cell_angle_alpha 81.139(2)
_cell_angle_beta 75.457(3)
_cell_angle_gamma 77.974(3)
_cell_formula_units_Z 1
_cell_length_a 7.3950(11)
_cell_length_b 9.4574(15)
_cell_length_c 9.6619(15)
_cell_measurement_reflns_used 256
_cell_measurement_temperature 293(2)
_cell_measurement_theta_max 25.12
_cell_measurement_theta_min 1.27
_cell_volume 636.02(17)
_computing_cell_refinement 'Bruker XSCANS'
_computing_data_collection 'Bruker XSCANS'
_computing_data_reduction 'Bruker SHELXTL'
_computing_molecular_graphics 'Bruker SHELXTL'
_computing_publication_material 'Bruker SHELXTL'
_computing_structure_refinement 'Bruker SHELXTL'
_computing_structure_solution 'Bruker SHELXTL'
_diffrn_ambient_temperature 293(2)
_diffrn_measured_fraction_theta_full 0.983
_diffrn_measured_fraction_theta_max 0.983
_diffrn_measurement_device_type 'Bruker P4'
_diffrn_measurement_method '\w scans'
_diffrn_radiation_monochromator graphite
_diffrn_radiation_source 'fine-focus sealed tube'
_diffrn_radiation_type MoK\a
_diffrn_radiation_wavelength 0.71073
_diffrn_reflns_av_R_equivalents 0.0138
_diffrn_reflns_av_sigmaI/netI 0.0229
_diffrn_reflns_limit_h_max 6
_diffrn_reflns_limit_h_min -9
_diffrn_reflns_limit_k_max 9
_diffrn_reflns_limit_k_min -11
_diffrn_reflns_limit_l_max 11
_diffrn_reflns_limit_l_min -11
_diffrn_reflns_number 3397
_diffrn_reflns_theta_full 25.68
_diffrn_reflns_theta_max 25.68
_diffrn_reflns_theta_min 2.19
_diffrn_standards_decay_% 0
_diffrn_standards_interval_count 0
_diffrn_standards_number 0
_exptl_absorpt_coefficient_mu 0.933
_exptl_absorpt_correction_T_max 0.9044
_exptl_absorpt_correction_T_min 0.6528
_exptl_absorpt_correction_type multi-scan
_exptl_absorpt_process_details sadabs
_exptl_crystal_colour blue
_exptl_crystal_density_diffrn 1.595
_exptl_crystal_density_method 'not measured'
_exptl_crystal_description plate
_exptl_crystal_F_000 316
_exptl_crystal_size_max 0.50
_exptl_crystal_size_mid 0.45
_exptl_crystal_size_min 0.11
_refine_diff_density_max 0.929
_refine_diff_density_min -0.292
_refine_diff_density_rms 0.066
_refine_ls_extinction_method none
_refine_ls_goodness_of_fit_ref 1.051
_refine_ls_hydrogen_treatment mixed
_refine_ls_matrix_type full
_refine_ls_number_parameters 192
_refine_ls_number_reflns 2366
_refine_ls_number_restraints 7
_refine_ls_restrained_S_all 1.086
_refine_ls_R_factor_all 0.0389
_refine_ls_R_factor_gt 0.0371
_refine_ls_shift/su_max 0.000
_refine_ls_shift/su_mean 0.000
_refine_ls_structure_factor_coef Fsqd
_refine_ls_weighting_details 'calc w=1/[\s^2^(Fo^2^)+(0.0598P)^2^+0.4831P] where P=(Fo^2^+2Fc^2^)/3'
_refine_ls_weighting_scheme calc
_refine_ls_wR_factor_gt 0.1001
_refine_ls_wR_factor_ref 0.1020
_reflns_number_gt 2249
_reflns_number_total 2366
_reflns_threshold_expression >2sigma(I)
_cod_data_source_file suppl_ncrs-2016-0273_suppl.cif
_cod_data_source_block 1
_cod_original_sg_symbol_H-M 'P-1   '
_cod_original_formula_sum 'C22 H27 Cu N4 O12.50'
_cod_database_code 8106541
_publcif_info_exptl_table_max_cols 4
_publcif_info_exptl_table_use_headnotes n

loop_
_symmetry_equiv_pos_as_xyz
'x, y, z'
'-x, -y, -z'

loop_
_atom_site_label
_atom_site_type_symbol
_atom_site_fract_x
_atom_site_fract_y
_atom_site_fract_z
_atom_site_U_iso_or_equiv
_atom_site_adp_type
_atom_site_occupancy
_atom_site_symmetry_multiplicity
_atom_site_calc_flag
_atom_site_refinement_flags
_atom_site_disorder_assembly
_atom_site_disorder_group
Cu Cu 1.0000 0.0000 1.0000 0.02919(16) Uani 1 2 d SU . .
O1 O 0.9198(3) 0.09727(19) 0.8221(2) 0.0420(4) Uani 1 1 d . . .
O2 O 0.9058(3) -0.0791(2) 0.6978(2) 0.0509(5) Uani 1 1 d . . .
O3 O 0.4092(3) 0.6515(2) 0.8733(3) 0.0531(5) Uani 1 1 d . . .
O4 O 0.5419(3) 0.7807(2) 0.9800(2) 0.0489(5) Uani 1 1 d . . .
O1W O 0.6940(3) -0.0372(2) 1.0958(2) 0.0479(5) Uani 1 1 d U . .
H1WA H 0.6196 0.0309 1.0665 0.074(13) Uiso 1 1 d R . .
H1WB H 0.6661 -0.1048 1.0517 0.079(12) Uiso 1 1 d R . .
O2W O 0.9419(3) 0.19533(19) 1.0746(2) 0.0374(4) Uani 1 1 d . . .
H2WB H 0.9739 0.1872 1.1512 0.067(12) Uiso 1 1 d R . .
H2WA H 0.8265 0.2424 1.0881 0.065(11) Uiso 1 1 d R . .
N1 N 0.7415(3) 0.3091(2) 0.6489(2) 0.0300(4) Uani 1 1 d . . .
N2 N 0.7474(3) 0.5077(2) 0.7348(2) 0.0301(4) Uani 1 1 d . . .
C9 C 0.7481(3) 0.4193(2) 0.5347(2) 0.0284(5) Uani 1 1 d . . .
C11 C 0.7456(4) 0.4190(3) 0.3912(3) 0.0380(6) Uani 1 1 d . . .
H11 H 0.7391 0.3354 0.3543 0.046 Uiso 1 1 calc R . .
C1 C 0.7390(3) 0.3680(3) 0.7662(3) 0.0324(5) Uani 1 1 d . . .
H1 H 0.7322 0.3177 0.8574 0.039 Uiso 1 1 calc R . .
C10 C 0.7525(3) 0.5455(3) 0.5899(3) 0.0299(5) Uani 1 1 d . . .
C3 C 0.7627(4) 0.6772(3) 0.5040(3) 0.0409(6) Uani 1 1 d . . .
H3 H 0.7683 0.7611 0.5407 0.049 Uiso 1 1 calc R . .
C5 C 0.7535(4) 0.5503(3) 0.3070(3) 0.0471(7) Uani 1 1 d . . .
H5 H 0.7517 0.5551 0.2105 0.056 Uiso 1 1 calc R . .
C4 C 0.7640(4) 0.6758(3) 0.3609(3) 0.0498(7) Uani 1 1 d . . .
H4 H 0.7720 0.7610 0.2990 0.060 Uiso 1 1 calc R . .
C7 C 0.5477(4) 0.6866(3) 0.9009(3) 0.0345(5) Uani 1 1 d . . .
C6 C 0.7447(4) 0.6058(3) 0.8385(3) 0.0374(6) Uani 1 1 d . . .
H6A H 0.8254 0.6762 0.7918 0.045 Uiso 1 1 calc R . .
H6B H 0.7978 0.5500 0.9166 0.045 Uiso 1 1 calc R . .
C8 C 0.8706(3) 0.0480(3) 0.7262(3) 0.0322(5) Uani 1 1 d . . .
C12 C 0.7468(4) 0.1552(3) 0.6380(3) 0.0397(6) Uani 1 1 d . . .
H12A H 0.7928 0.1378 0.5378 0.048 Uiso 1 1 calc R . .
H12B H 0.6182 0.1356 0.6686 0.048 Uiso 1 1 calc R . .
O3W O 0.6239(16) 0.0560(11) 0.3762(10) 0.066(3) Uani 0.25 1 d PU . .
H3WA H 0.6481 0.0699 0.2807 0.079 Uiso 0.25 1 d PR . .
H3WB H 0.5687 -0.0285 0.3963 0.079 Uiso 0.25 1 d PR . .

loop_
_atom_site_aniso_label
_atom_site_aniso_U_11
_atom_site_aniso_U_22
_atom_site_aniso_U_33
_atom_site_aniso_U_23
_atom_site_aniso_U_13
_atom_site_aniso_U_12
Cu 0.0343(2) 0.0218(2) 0.0331(2) -0.00575(15) -0.01334(17) 0.00017(15)
O1 0.0555(11) 0.0269(9) 0.0503(11) -0.0050(8) -0.0280(9) -0.0022(8)
O2 0.0765(15) 0.0262(10) 0.0580(12) -0.0083(8) -0.0356(11) 0.0005(9)
O3 0.0361(10) 0.0587(13) 0.0697(14) -0.0326(11) -0.0169(10) 0.0047(9)
O4 0.0476(11) 0.0391(11) 0.0633(13) -0.0267(9) -0.0102(10) -0.0023(9)
O1W 0.0449(9) 0.0408(11) 0.0648(13) -0.0110(9) -0.0241(9) -0.0046(9)
O2W 0.0378(10) 0.0338(9) 0.0421(10) -0.0098(7) -0.0147(8) 0.0014(7)
N1 0.0369(11) 0.0232(9) 0.0293(10) -0.0027(7) -0.0098(8) -0.0012(8)
N2 0.0319(10) 0.0255(10) 0.0328(10) -0.0079(8) -0.0085(8) 0.0002(8)
C9 0.0254(11) 0.0276(11) 0.0304(11) -0.0014(9) -0.0069(9) -0.0011(9)
C11 0.0366(13) 0.0448(15) 0.0312(12) -0.0051(10) -0.0093(10) -0.0013(11)
C1 0.0383(13) 0.0280(12) 0.0286(11) -0.0034(9) -0.0081(10) 0.0000(10)
C10 0.0243(11) 0.0281(11) 0.0354(12) -0.0022(9) -0.0067(9) -0.0011(9)
C3 0.0374(14) 0.0296(13) 0.0547(16) 0.0033(11) -0.0116(12) -0.0079(10)
C5 0.0452(15) 0.0609(18) 0.0305(13) 0.0068(12) -0.0097(11) -0.0064(13)
C4 0.0441(16) 0.0476(17) 0.0500(16) 0.0210(13) -0.0114(13) -0.0096(12)
C7 0.0373(13) 0.0269(12) 0.0382(13) -0.0076(10) -0.0091(10) 0.0006(10)
C6 0.0354(13) 0.0343(13) 0.0471(14) -0.0189(11) -0.0140(11) 0.0002(10)
C8 0.0347(12) 0.0255(12) 0.0370(12) -0.0020(9) -0.0097(10) -0.0056(9)
C12 0.0547(16) 0.0254(12) 0.0452(14) -0.0054(10) -0.0235(12) -0.0047(11)
O3W 0.087(6) 0.070(5) 0.042(4) -0.012(4) -0.006(4) -0.020(5)

loop_
_atom_type_symbol
_atom_type_description
_atom_type_scat_dispersion_real
_atom_type_scat_dispersion_imag
_atom_type_scat_source
C C 0.0033 0.0016 'International Tables Vol C Tables 4.2.6.8 and 6.1.1.4'
H H 0.0000 0.0000 'International Tables Vol C Tables 4.2.6.8 and 6.1.1.4'
N N 0.0061 0.0033 'International Tables Vol C Tables 4.2.6.8 and 6.1.1.4'
O O 0.0106 0.0060 'International Tables Vol C Tables 4.2.6.8 and 6.1.1.4'
Cu Cu 0.3201 1.2651 'International Tables Vol C Tables 4.2.6.8 and 6.1.1.4'

loop_
_geom_angle_atom_site_label_1
_geom_angle_atom_site_label_2
_geom_angle_atom_site_label_3
_geom_angle
_geom_angle_site_symmetry_1
_geom_angle_site_symmetry_3
O1 Cu O1 180.00(6) 2_757 .
O1 Cu O2W 91.38(7) 2_757 .
O1 Cu O2W 88.62(7) . .
O1 Cu O2W 88.62(7) 2_757 2_757
O1 Cu O2W 91.38(7) . 2_757
O2W Cu O2W 180.0 . 2_757
O1 Cu O1W 91.27(8) 2_757 .
O1 Cu O1W 88.73(8) . .
O2W Cu O1W 91.68(7) . .
O2W Cu O1W 88.32(7) 2_757 .
O1 Cu O1W 88.73(8) 2_757 2_757
O1 Cu O1W 91.27(8) . 2_757
O2W Cu O1W 88.32(7) . 2_757
O2W Cu O1W 91.68(7) 2_757 2_757
O1W Cu O1W 180.00(4) . 2_757
C8 O1 Cu 131.47(16) . .
Cu O1W H1WA 109.6 . .
Cu O1W H1WB 110.9 . .
H1WA O1W H1WB 95.7 . .
Cu O2W H2WB 109.6 . .
Cu O2W H2WA 118.7 . .
H2WB O2W H2WA 106.9 . .
C1 N1 C9 107.65(19) . .
C1 N1 C12 126.8(2) . .
C9 N1 C12 125.4(2) . .
C1 N2 C10 108.76(19) . .
C1 N2 C6 125.0(2) . .
C10 N2 C6 126.2(2) . .
C10 C9 C11 121.7(2) . .
C10 C9 N1 106.7(2) . .
C11 C9 N1 131.5(2) . .
C5 C11 C9 115.8(3) . .
C5 C11 H11 122.1 . .
C9 C11 H11 122.1 . .
N2 C1 N1 110.5(2) . .
N2 C1 H1 124.7 . .
N1 C1 H1 124.7 . .
N2 C10 C9 106.4(2) . .
N2 C10 C3 131.5(2) . .
C9 C10 C3 122.1(2) . .
C4 C3 C10 115.9(3) . .
C4 C3 H3 122.0 . .
C10 C3 H3 122.0 . .
C11 C5 C4 122.5(3) . .
C11 C5 H5 118.7 . .
C4 C5 H5 118.7 . .
C3 C4 C5 121.8(2) . .
C3 C4 H4 119.1 . .
C5 C4 H4 119.1 . .
O3 C7 O4 126.1(2) . .
O3 C7 C6 118.4(2) . .
O4 C7 C6 115.4(2) . .
N2 C6 C7 113.7(2) . .
N2 C6 H6A 108.8 . .
C7 C6 H6A 108.8 . .
N2 C6 H6B 108.8 . .
C7 C6 H6B 108.8 . .
H6A C6 H6B 107.7 . .
O2 C8 O1 127.3(2) . .
O2 C8 C12 115.7(2) . .
O1 C8 C12 117.0(2) . .
N1 C12 C8 115.0(2) . .
N1 C12 H12A 108.5 . .
C8 C12 H12A 108.5 . .
N1 C12 H12B 108.5 . .
C8 C12 H12B 108.5 . .
H12A C12 H12B 107.5 . .
H3WA O3W H3WB 102.2 . .

loop_
_geom_bond_atom_site_label_1
_geom_bond_atom_site_label_2
_geom_bond_distance
_geom_bond_site_symmetry_2
Cu O1 1.9873(18) 2_757
Cu O1 1.9873(18) .
Cu O2W 2.0101(17) .
Cu O2W 2.0101(17) 2_757
Cu O1W 2.298(2) .
Cu O1W 2.298(2) 2_757
O1 C8 1.257(3) .
O2 C8 1.235(3) .
O3 C7 1.239(3) .
O4 C7 1.248(3) .
O1W H1WA 0.8200 .
O1W H1WB 0.9022 .
O2W H2WB 0.8200 .
O2W H2WA 0.8637 .
N1 C1 1.332(3) .
N1 C9 1.395(3) .
N1 C12 1.467(3) .
N2 C1 1.320(3) .
N2 C10 1.384(3) .
N2 C6 1.461(3) .
C9 C10 1.389(3) .
C9 C11 1.392(3) .
C11 C5 1.379(4) .
C11 H11 0.9300 .
C1 H1 0.9300 .
C10 C3 1.391(3) .
C3 C4 1.383(4) .
C3 H3 0.9300 .
C5 C4 1.391(4) .
C5 H5 0.9300 .
C4 H4 0.9300 .
C7 C6 1.519(3) .
C6 H6A 0.9700 .
C6 H6B 0.9700 .
C8 C12 1.527(3) .
C12 H12A 0.9700 .
C12 H12B 0.9700 .
O3W H3WA 0.8890 .
O3W H3WB 0.9443 .

loop_
_geom_hbond_atom_site_label_D
_geom_hbond_atom_site_label_H
_geom_hbond_atom_site_label_A
_geom_hbond_distance_DH
_geom_hbond_distance_HA
_geom_hbond_distance_DA
_geom_hbond_angle_DHA
_geom_hbond_site_symmetry_A
O1W H1WA O4 0.82 1.98 2.792(3) 168.2 2_667
O1W H1WB O4 0.90 1.86 2.741(3) 164.5 1_545
O2W H2WB O2 0.82 1.94 2.701(3) 153.2 2_757
O2W H2WA O3 0.86 1.80 2.663(3) 175.3 2_667
C1 H1 O3 0.93 2.59 3.367(3) 141.9 2_667
C1 H1 O4 0.93 2.49 3.147(3) 128.2 2_667
C6 H6A O2 0.97 2.49 3.401(3) 156.8 1_565
O3W H3WA O1W 0.89 2.11 2.868(9) 143.0 1_554

loop_
_publcif_info_datablock.id
_publcif_info_datablock.publ_exptl
_publcif_info_datablock.publ_geom
_publcif_info_datablock.structure
{4323e6e4-3a0b-4598-a1b9-9c2c439229c1} ? ? ?
{843bb065-9de0-4a5e-93f8-21649372455b} y y y

loop_
_publcif_info_exptl_table_extra_item
sin_theta_over_lambda_max

loop_
_publcif_info_tables.block_id
_publcif_info_tables.reference_item
{4323e6e4-3a0b-4598-a1b9-9c2c439229c1} '_publcif_info_datablock.publ_exptl'
{843bb065-9de0-4a5e-93f8-21649372455b} '_geom_hbond_atom_site_label_D'

loop_
_publcif_info_cif.paper_type
EE
